data_1534880
loop_
_publ_author_name
'Maciejewska, G.'
'Nosek, M.'
'Glovyak, T.'
'Starosta, J.'
'Cieslak-Golonka, M.'

_publ_section_title
;
 Catalytical decomposition of L-glutamic acid and L-glutamine vanadium
 species. Electronic spectra of ammonium-sodium oligovanadates isolated
 from the system (Na V O3 (V O S O4) - Glu(Gln)). Crystal structure of Na3
 (N H4)3 (V10 O28) * 12(H2 O)
;
_journal_name_full Polyhedron
_journal_page_first 1415
_journal_page_last 1423
_journal_volume 22
_journal_year 2003
_chemical_formula_sum 'H36 N3 Na3 O40 V10'
_chemical_name_systematic 'Na3 (N H4)3 (V10 O28) (H2 O)12'
_space_group_IT_number 14
_symmetry_space_group_name_Hall '-P 2yn'
_symmetry_space_group_name_H-M 'P 1 21/n 1'
_cell_angle_alpha 90
_cell_angle_beta 105.89
_cell_angle_gamma 90
_cell_formula_units_Z 4
_cell_length_a 11.992
_cell_length_b 17.1
_cell_length_c 18.038
_cell_volume 3557.591
_citation_journal_id_ASTM PLYHDE
_cod_data_source_file Maciejewska_PLYHDE_2003_854.cif
_cod_data_source_block H36N3Na3O40V10
_cod_original_sg_symbol_Hall '-P 2ybc (x-z,y,z)'
_cod_database_code 1534880

loop_
_symmetry_equiv_pos_as_xyz
x,y,z
-x+1/2,y+1/2,-z+1/2
-x,-y,-z
x-1/2,-y-1/2,z-1/2

loop_
_atom_site_label
_atom_site_type_symbol
_atom_site_fract_x
_atom_site_fract_y
_atom_site_fract_z
_atom_site_occupancy
_atom_site_U_iso_or_equiv
H4 H+1 -0.4446 0.2941 0.1308 1 0.0
H33 H+1 0.023 0.1232 0.1105 1 0.0
V9 V+5 0.28403 0.46549 0.09845 1 0.0
H32 H+1 -0.3691 -0.1238 0.0383 1 0.0
O35 O-2 -0.0077 0.64819 0.25853 1 0.0
H2 H+1 -0.4426 0.4623 0.1275 1 0.0
H24 H+1 0.0425 0.0588 0.2638 1 0.0
O16 O-2 0.42791 0.45554 0.17671 1 0.0
O5 O-2 0.05146 0.44426 0.18591 1 0.0
H12 H+1 -0.0868 0.7851 0.1144 1 0.0
O37 O-2 -0.1621 0.00012 0.08983 1 0.0
O24 O-2 -0.14666 0.37098 0.19503 1 0.0
O3 O-2 0.36541 0.3039 0.30965 1 0.0
O29 O-2 -0.38543 0.4673 0.11212 1 0.0
V8 V+5 0.06544 0.36928 0.1014 1 0.0
O33 O-2 -0.22947 0.52879 0.24677 1 0.0
H6 H+1 -0.369 0.637 0.0414 1 0.0
H10 H+1 -0.2766 0.5005 0.2116 1 0.0
V2 V+5 0.12812 0.28367 0.39487 1 0.0
V10 V+5 0.29539 0.28514 0.10192 1 0.0
O2 O-2 0.2431 0.37374 0.18435 1 0.0
O27 O-2 0.30976 0.53416 0.04484 1 0.0
O12 O-2 0.28919 0.29822 0.43666 1 0.0
Na2 Na+1 -0.19296 0.6388 0.17031 1 0.0
O28 O-2 0.32812 0.2164 0.05135 1 0.0
H25 H+1 0.4801 0.1276 0.3904 1 0.0
O10 O-2 0.16688 0.52976 0.3104 1 0.0
O39 O-2 -0.1175 0.19229 0.09831 1 0.0
O26 O-2 -0.07048 0.36702 0.05178 1 0.0
O40 O-2 0.0048 0.09997 0.24815 1 0.0
O18 O-2 0.12651 0.4507 0.05817 1 0.0
O9 O-2 -0.01808 0.45077 0.31695 1 0.0
O23 O-2 0.48542 0.38043 0.44383 1 0.0
O15 O-2 0.24936 0.21935 0.18374 1 0.0
H18 H+1 -0.0912 -0.0388 0.1019 1 0.0
H34 H+1 0.1509 0.1323 0.1317 1 0.0
O7 O-2 0.09863 0.37431 0.44177 1 0.0
H1 H+1 -0.394 0.5214 0.0944 1 0.0
O6 O-2 0.05499 0.29881 0.18721 1 0.0
H15 H+1 -0.3474 0.7423 0.2252 1 0.0
H22 H+1 -0.1593 0.2156 0.0472 1 0.0
H8 H+1 -0.0677 0.5172 0.1236 1 0.0
H21 H+1 -0.0621 0.2309 0.1208 1 0.0
O19 O-2 0.13187 0.29328 0.05888 1 0.0
O14 O-2 0.23979 0.52957 0.18086 1 0.0
H31 H+1 -0.3754 -0.1283 0.1246 1 0.0
H23 H+1 0.0558 0.1341 0.2676 1 0.0
H14 H+1 0.0245 0.6951 0.2775 1 0.0
O25 O-2 0.56565 0.37985 0.29953 1 0.0
H19 H+1 -0.3822 0.1246 0.0503 1 0.0
O31 O-2 -0.38281 0.62694 0.07919 1 0.0
H17 H+1 -0.1616 0.0116 0.0514 1 0.0
Na3 Na+1 -0.18884 0.10579 0.17573 1 0.0
N3 N-3 0.0938 0.09801 0.10899 1 0.0
V6 V+5 0.21088 0.27901 0.24795 1 0.0
H13 H+1 0.0528 0.6176 0.2808 1 0.0
H16 H+1 -0.2281 0.7493 0.2768 1 0.0
H3 H+1 -0.3859 0.2261 0.1035 1 0.0
O11 O-2 -0.01263 0.29411 0.31921 1 0.0
O38 O-2 -0.37865 0.12342 0.09574 1 0.0
H7 H+1 -0.1064 0.5444 0.0533 1 0.0
H36 H+1 0.0941 0.0869 0.0566 1 0.0
H9 H+1 -0.1634 0.5039 0.2711 1 0.0
Na1 Na+1 -0.2839 0.37433 0.0642 1 0.0
V5 V+5 0.20516 0.47015 0.24653 1 0.0
V3 V+5 0.35084 0.37692 0.39315 1 0.0
H28 H+1 0.4053 0.1983 0.3639 1 0.0
V1 V+5 0.12321 0.46453 0.39365 1 0.0
H29 H+1 -0.2684 -0.0877 0.1052 1 0.0
O21 O-2 0.09347 0.53291 0.44637 1 0.0
O32 O-2 -0.10202 0.55401 0.10147 1 0.0
H27 H+1 0.4039 0.1592 0.4376 1 0.0
O22 O-2 0.10326 0.21396 0.44837 1 0.0
N2 N-3 -0.3241 -0.12828 0.0916 1 0.0
H35 H+1 0.1032 0.0491 0.1378 1 0.0
V7 V+5 0.4332 0.37867 0.24632 1 0.0
H5 H+1 -0.448 0.6591 0.0696 1 0.0
N1 N-3 0.4093 0.15534 0.38849 1 0.0
H20 H+1 -0.4469 0.1191 0.1042 1 0.0
H26 H+1 0.3525 0.1225 0.3668 1 0.0
O36 O-2 -0.27875 0.71614 0.24387 1 0.0
O34 O-2 -0.1422 0.74772 0.09855 1 0.0
O1 O-2 0.17217 0.37459 0.31132 1 0.0
H30 H+1 -0.2785 -0.172 0.0992 1 0.0
H11 H+1 -0.1239 0.7428 0.0523 1 0.0
O30 O-2 -0.37326 0.28302 0.12418 1 0.0
O13 O-2 0.17576 0.21973 0.31381 1 0.0
O4 O-2 0.3605 0.44941 0.30757 1 0.0
O17 O-2 0.43406 0.29811 0.17964 1 0.0
V4 V+5 -0.01505 0.37261 0.24869 1 0.0
O8 O-2 0.28508 0.4563 0.43485 1 0.0
O20 O-2 0.31762 0.37492 0.05383 1 0.0
